data_7024800
loop_
_publ_author_name
'Moore, Adam L.'
'Bucar, Dejan-Kresimir'
'Macgillivray, Leonard R.'
'Benny, Paul D.'

_publ_section_title
;
 &quot;Click&quot; labeling strategy for M(CO)(3) (M = Re, (99m)Tc)
 prostate cancer targeted flutamide agents.
;
_journal_issue 8
_journal_name_full 'Dalton transactions (Cambridge, England : 2003)'
_journal_page_first 1926
_journal_page_last 1928
_journal_paper_doi 10.1039/b921413e
_journal_volume 39
_journal_year 2010
_chemical_formula_moiety
;
C25 H22 N6 O3 Re, C25 H22 N6 O3 Re, C1.37 F3.80 S1.27 O3.8, Br0.74
;
_chemical_formula_sum 'C51.37 H44.1 Br0.74 F3.8 N12 O9.8 Re2 S1.27'
_chemical_formula_weight 1530.01
_chemical_name_systematic
;
?
;
_space_group_IT_number 14
_symmetry_cell_setting monoclinic
_symmetry_space_group_name_Hall '-P 2ybc'
_symmetry_space_group_name_H-M 'P 1 21/c 1'
_atom_sites_solution_hydrogens geom
_atom_sites_solution_primary direct
_atom_sites_solution_secondary difmap
_audit_creation_date 2009-07-22T02:25:34-00:00
_audit_creation_method 'WinGX routine CIF_UPDATE'
_cell_angle_alpha 90
_cell_angle_beta 99.339(5)
_cell_angle_gamma 90
_cell_formula_units_Z 4
_cell_length_a 10.2803(11)
_cell_length_b 18.7456(19)
_cell_length_c 30.539(4)
_cell_measurement_reflns_used 24577
_cell_measurement_temperature 210(1)
_cell_measurement_theta_max 27.88
_cell_measurement_theta_min 1.00
_cell_volume 5807.2(11)
_computing_cell_refinement 'HKL Scalepack (Otwinowski & Minor, 1997)'
_computing_data_collection 'Collect (Nonius BV, 1997-2000)'
_computing_data_reduction 'HKL Denzo, Scalepack (Otwinowski & Minor, 1997)'
_computing_molecular_graphics 'SHELXTL v6.1 (Sheldrick, 1997)'
_computing_publication_material 'SHELXTL v6.1 (Sheldrick, 1997)'
_computing_structure_refinement 'SHELXTL v6.1 (Sheldrick, 1997)'
_computing_structure_solution 'SHELXTL v6.1 (Sheldrick, 1997)'
_diffrn_ambient_temperature 210(1)
_diffrn_detector_area_resol_mean 9
_diffrn_measured_fraction_theta_full 0.998
_diffrn_measured_fraction_theta_max 0.998
_diffrn_measurement_device_type KappaCCD
_diffrn_measurement_method 'CCD phi and omega scans'
_diffrn_radiation_monochromator graphite
_diffrn_radiation_type MoK\a
_diffrn_radiation_wavelength 0.71073
_diffrn_reflns_av_R_equivalents 0.0655
_diffrn_reflns_av_unetI/netI 0.0567
_diffrn_reflns_limit_h_max 12
_diffrn_reflns_limit_h_min -12
_diffrn_reflns_limit_k_max 22
_diffrn_reflns_limit_k_min -22
_diffrn_reflns_limit_l_max 36
_diffrn_reflns_limit_l_min -36
_diffrn_reflns_number 35711
_diffrn_reflns_theta_full 25
_diffrn_reflns_theta_max 25
_diffrn_reflns_theta_min 2.01
_exptl_absorpt_coefficient_mu 4.793
_exptl_absorpt_correction_T_max 0.821
_exptl_absorpt_correction_T_min 0.755
_exptl_absorpt_correction_type multi-scan
_exptl_absorpt_process_details 'HKL Scalepack (Otwinowski & Minor, 1997)'
_exptl_crystal_colour colorless
_exptl_crystal_density_diffrn 1.747
_exptl_crystal_density_method 'not measured'
_exptl_crystal_description needle
_exptl_crystal_F_000 2978.9
_exptl_crystal_size_max 0.22
_exptl_crystal_size_mid 0.05
_exptl_crystal_size_min 0.04
_refine_diff_density_max 2.036
_refine_diff_density_min -1.606
_refine_diff_density_rms 0.193
_refine_ls_extinction_method none
_refine_ls_goodness_of_fit_ref 1.072
_refine_ls_hydrogen_treatment constr
_refine_ls_matrix_type full
_refine_ls_number_parameters 738
_refine_ls_number_reflns 10203
_refine_ls_number_restraints 101
_refine_ls_restrained_S_all 1.095
_refine_ls_R_factor_all 0.076
_refine_ls_R_factor_gt 0.0475
_refine_ls_shift/su_max 0.002
_refine_ls_shift/su_mean 0
_refine_ls_structure_factor_coef Fsqd
_refine_ls_weighting_details 'calc w=1/[\s^2^(Fo^2^)+(0.0819P)^2^+0.0000P] where P=(Fo^2^+2Fc^2^)/3'
_refine_ls_weighting_scheme calc
_refine_ls_wR_factor_gt 0.1247
_refine_ls_wR_factor_ref 0.1375
_reflns_number_gt 7468
_reflns_number_total 10203
_reflns_threshold_expression >2\s(I)
_cod_data_source_file b921413e.txt
_cod_data_source_block 6
_cod_original_sg_symbol_H-M P21/c
_cod_original_formula_sum
;
C51.37 H44.10 Br0.74 F3.80 N12 O9.80 Re2 S1.27
;
_cod_database_code 7024800

loop_
_symmetry_equiv_pos_as_xyz
'x, y, z'
'-x, y+1/2, -z+1/2'
'-x, -y, -z'
'x, -y-1/2, z-1/2'

loop_
_atom_site_label
_atom_site_type_symbol
_atom_site_fract_x
_atom_site_fract_y
_atom_site_fract_z
_atom_site_U_iso_or_equiv
_atom_site_adp_type
_atom_site_occupancy
_atom_site_symmetry_multiplicity
_atom_site_calc_flag
_atom_site_refinement_flags
_atom_site_disorder_assembly
_atom_site_disorder_group
Br1 Br 0.3056(4) 0.09215(15) 0.61318(15) 0.0938(15) Uani 0.554(5) 1 d P C 6
Br2 Br 0.1630(12) 0.7267(7) 0.2464(4) 0.051(3) Uani 0.181(6) 1 d PU B 4
C1 C 0.9602(9) 0.5727(5) 0.5342(3) 0.039(2) Uani 1 1 d . . .
C2 C 1.1199(9) 0.6461(5) 0.5912(3) 0.040(2) Uani 1 1 d . . .
C3 C 1.1886(9) 0.6283(4) 0.5116(3) 0.036(2) Uani 1 1 d . . .
C4 C 1.1715(9) 0.8112(5) 0.5649(3) 0.049(2) Uani 1 1 d . . .
C5 C 1.1976(11) 0.8837(5) 0.5648(3) 0.064(3) Uani 1 1 d . . .
C6 C 1.1355(11) 0.9210(5) 0.5287(4) 0.070(3) Uani 1 1 d . . .
C7 C 1.0652(10) 0.8865(5) 0.4926(3) 0.057(3) Uani 1 1 d . . .
C8 C 1.0466(9) 0.8141(4) 0.4941(3) 0.041(2) Uani 1 1 d . . .
C9 C 0.9759(8) 0.7731(4) 0.4568(3) 0.036(2) Uani 1 1 d . . .
C10 C 0.7836(8) 0.7038(5) 0.4708(3) 0.043(2) Uani 1 1 d . . .
C11 C 0.7670(8) 0.7364(4) 0.5153(3) 0.042(2) Uani 1 1 d . . .
C12 C 0.6575(10) 0.7755(5) 0.5202(4) 0.059(3) Uani 1 1 d . . .
C13 C 0.6480(12) 0.8006(6) 0.5634(4) 0.066(3) Uani 1 1 d . . .
C14 C 0.7460(12) 0.7870(6) 0.5972(4) 0.068(3) Uani 1 1 d . . .
C15 C 0.8515(10) 0.7468(5) 0.5901(3) 0.054(3) Uani 1 1 d . . .
C16 C 0.9452(8) 0.6501(4) 0.4302(3) 0.0351(19) Uani 1 1 d . . .
C17 C 0.8683(8) 0.6693(4) 0.3867(3) 0.035(2) Uani 1 1 d . . .
C18 C 0.9048(9) 0.7046(5) 0.3508(3) 0.046(2) Uani 1 1 d . . .
C19 C 0.7759(11) 0.7446(6) 0.2771(3) 0.066(3) Uani 1 1 d . . .
C20 C 0.7169(11) 0.6960(5) 0.2398(3) 0.053(3) Uani 1 1 d . . .
C21 C 0.7881(14) 0.6397(8) 0.2293(5) 0.087(4) Uani 1 1 d . . .
C22 C 0.7351(18) 0.5930(7) 0.1942(5) 0.101(5) Uani 1 1 d . . .
C23 C 0.6121(18) 0.6057(8) 0.1702(4) 0.089(5) Uani 1 1 d . . .
C24 C 0.5436(15) 0.6603(9) 0.1804(4) 0.094(5) Uani 1 1 d . . .
C25 C 0.5922(11) 0.7068(7) 0.2163(4) 0.072(3) Uani 1 1 d . . .
C26 C 0.5804(8) 0.5549(4) 0.5495(3) 0.036(2) Uani 1 1 d . . .
C27 C 0.4659(8) 0.6428(5) 0.5986(3) 0.040(2) Uani 1 1 d . . .
C28 C 0.3573(9) 0.5134(4) 0.5808(3) 0.0337(19) Uani 1 1 d . . .
C29 C 0.4430(9) 0.5869(5) 0.6980(3) 0.046(2) Uani 1 1 d . . .
C30 C 0.4420(11) 0.5834(5) 0.7419(3) 0.058(3) Uani 1 1 d . . .
C31 C 0.4903(12) 0.5221(6) 0.7644(3) 0.066(3) Uani 1 1 d . . .
C32 C 0.5383(10) 0.4684(5) 0.7404(3) 0.055(3) Uani 1 1 d . . .
C33 C 0.5383(8) 0.4755(4) 0.6960(3) 0.0355(19) Uani 1 1 d . . .
C34 C 0.5822(8) 0.4172(4) 0.6692(2) 0.037(2) Uani 1 1 d . . .
C35 C 0.7592(8) 0.4473(4) 0.6272(3) 0.036(2) Uani 1 1 d . . .
C36 C 0.8067(8) 0.5126(4) 0.6515(3) 0.037(2) Uani 1 1 d . . .
C37 C 0.9269(9) 0.5189(5) 0.6792(3) 0.054(3) Uani 1 1 d . . .
C38 C 0.9637(10) 0.5828(6) 0.6987(3) 0.062(3) Uani 1 1 d . . .
C39 C 0.8831(10) 0.6398(5) 0.6920(3) 0.055(3) Uani 1 1 d . . .
C40 C 0.7617(8) 0.6315(5) 0.6648(3) 0.040(2) Uani 1 1 d . . .
C41 C 0.5646(7) 0.3826(4) 0.5906(3) 0.0334(19) Uani 1 1 d . A .
C42 C 0.6256(8) 0.3106(4) 0.6008(3) 0.038(2) Uani 1 1 d . . .
C43 C 0.5824(9) 0.2527(5) 0.6206(3) 0.045(2) Uani 1 1 d . A .
C44A C 0.6857(11) 0.1298(6) 0.6425(4) 0.077(3) Uani 0.632(11) 1 d PD A 1
C44B C 0.6857(11) 0.1298(6) 0.6425(4) 0.077(3) Uani 0.368(11) 1 d PD A 2
C45A C 0.7174(11) 0.0764(5) 0.6119(3) 0.087 Uiso 0.632(11) 1 d PGD A 1
C45B C 0.7093(14) 0.0894(5) 0.6052(3) 0.087 Uiso 0.368(11) 1 d PGD A 2
C46A C 0.6256(10) 0.0580(7) 0.5750(4) 0.089 Uiso 0.632(11) 1 d PGD A 1
C46B C 0.6274(12) 0.1053(5) 0.5655(3) 0.089 Uiso 0.368(11) 1 d PGD A 2
C47A C 0.6533(12) 0.0036(7) 0.5470(4) 0.089 Uiso 0.632(11) 1 d PG A 1
C47B C 0.6189(11) 0.0586(8) 0.5298(4) 0.089 Uiso 0.368(11) 1 d PGD A 2
C48A C 0.7728(14) -0.0324(6) 0.5559(4) 0.097 Uiso 0.632(11) 1 d PGD A 1
C48B C 0.6923(14) -0.0040(8) 0.5337(5) 0.097 Uiso 0.368(11) 1 d PGD A 2
C49A C 0.8647(11) -0.0140(7) 0.5927(4) 0.098 Uiso 0.632(11) 1 d PG A 1
C49B C 0.7742(14) -0.0200(5) 0.5734(6) 0.098 Uiso 0.368(11) 1 d PG A 2
C50A C 0.8370(10) 0.0404(6) 0.6207(3) 0.097 Uiso 0.695(12) 1 d PGD A 1
C50B C 0.7826(14) 0.0267(6) 0.6091(4) 0.097 Uiso 0.405(12) 1 d PGD A 2
C51 C 0.1626(10) 0.6985(6) 0.2057(4) 0.071(5) Uani 0.819(6) 1 d PD B 3
C52 C 0.1683(15) 0.0678(8) 0.6575(5) 0.094(10) Uiso 0.446(5) 1 d PD C 5
F1 F 0.2187(11) 0.7395(6) 0.1798(3) 0.127(4) Uani 0.819(6) 1 d PD B 3
F2 F 0.2165(8) 0.6357(5) 0.2002(3) 0.090(3) Uani 0.819(6) 1 d PD B 3
F3 F 0.0382(8) 0.6953(5) 0.1878(2) 0.096(3) Uani 0.819(6) 1 d PD B 3
F4 F 0.1101(18) 0.0053(7) 0.6512(8) 0.159(11) Uani 0.446(5) 1 d PD C 5
F5 F 0.0784(13) 0.1217(7) 0.6512(5) 0.097(5) Uani 0.446(5) 1 d PDU C 5
F6 F 0.2213(17) 0.0725(10) 0.6984(5) 0.116(7) Uani 0.446(5) 1 d PD C 5
H4 H 1.2056 0.7845 0.5902 0.059 Uiso 1 1 calc R . .
H5 H 1.2543 0.906 0.588 0.077 Uiso 1 1 calc R . .
H6 H 1.1411 0.9711 0.5287 0.084 Uiso 1 1 calc R . .
H7 H 1.0302 0.9125 0.467 0.069 Uiso 1 1 calc R . .
H9A H 1.0342 0.7676 0.4347 0.043 Uiso 1 1 calc R . .
H9B H 0.8999 0.8014 0.4431 0.043 Uiso 1 1 calc R . .
H10A H 0.7473 0.6554 0.4686 0.051 Uiso 1 1 calc R . .
H10B H 0.7353 0.7323 0.4466 0.051 Uiso 1 1 calc R . .
H12 H 0.5912 0.7851 0.496 0.07 Uiso 1 1 calc R . .
H13 H 0.5736 0.8267 0.5683 0.079 Uiso 1 1 calc R . .
H14 H 0.742 0.8052 0.6256 0.082 Uiso 1 1 calc R . .
H15 H 0.9185 0.737 0.6142 0.065 Uiso 1 1 calc R . .
H16A H 1.0388 0.648 0.4275 0.042 Uiso 1 1 calc R . .
H16B H 0.9186 0.6024 0.4385 0.042 Uiso 1 1 calc R . .
H18 H 0.989 0.7221 0.3483 0.055 Uiso 1 1 calc R . .
H19A H 0.8615 0.762 0.2713 0.079 Uiso 1 1 calc R . .
H19B H 0.7182 0.786 0.278 0.079 Uiso 1 1 calc R . .
H21 H 0.8729 0.6314 0.2452 0.104 Uiso 1 1 calc R . .
H22 H 0.7842 0.5534 0.1874 0.122 Uiso 1 1 calc R . .
H23 H 0.5776 0.5753 0.1467 0.107 Uiso 1 1 calc R . .
H24 H 0.46 0.6691 0.1637 0.113 Uiso 1 1 calc R . .
H25 H 0.5397 0.7445 0.2238 0.086 Uiso 1 1 calc R . .
H29 H 0.4067 0.6276 0.6827 0.055 Uiso 1 1 calc R . .
H30 H 0.4095 0.6215 0.757 0.069 Uiso 1 1 calc R . .
H31 H 0.4904 0.5173 0.795 0.079 Uiso 1 1 calc R . .
H32 H 0.5715 0.4264 0.755 0.066 Uiso 1 1 calc R . .
H34A H 0.5126 0.381 0.6644 0.044 Uiso 1 1 calc R . .
H34B H 0.6602 0.3948 0.6866 0.044 Uiso 1 1 calc R . .
H35A H 0.8045 0.4058 0.6422 0.043 Uiso 1 1 calc R . .
H35B H 0.7805 0.4495 0.5971 0.043 Uiso 1 1 calc R . .
H37 H 0.9831 0.4792 0.6845 0.065 Uiso 1 1 calc R . .
H38 H 1.0461 0.5872 0.7171 0.075 Uiso 1 1 calc R . .
H39 H 0.9081 0.6839 0.7053 0.066 Uiso 1 1 calc R . .
H40 H 0.7036 0.6705 0.6608 0.048 Uiso 1 1 calc R . .
H41A H 0.4688 0.3786 0.5887 0.04 Uiso 1 1 calc R . .
H41B H 0.5824 0.3983 0.5615 0.04 Uiso 1 1 calc R . .
H43 H 0.5024 0.2481 0.6316 0.055 Uiso 1 1 calc R . .
H44A H 0.7535 0.1298 0.6691 0.093 Uiso 0.632(11) 1 calc PR A 1
H44B H 0.6011 0.1181 0.6517 0.093 Uiso 0.632(11) 1 calc PR A 1
H44C H 0.7588 0.1261 0.6674 0.093 Uiso 0.368(11) 1 calc PR A 2
H44D H 0.6031 0.1161 0.6524 0.093 Uiso 0.368(11) 1 calc PR A 2
H46A H 0.5447 0.0824 0.5691 0.107 Uiso 0.632(11) 1 calc PR A 1
H46B H 0.5778 0.1476 0.5629 0.107 Uiso 0.368(11) 1 calc PR A 2
H47A H 0.5912 -0.0088 0.5221 0.106 Uiso 0.632(11) 1 calc PR A 1
H47B H 0.5635 0.0693 0.503 0.106 Uiso 0.368(11) 1 calc PR A 2
H48A H 0.7916 -0.0692 0.5369 0.117 Uiso 0.632(11) 1 calc PR A 1
H48B H 0.6866 -0.0356 0.5096 0.117 Uiso 0.368(11) 1 calc PR A 2
H49A H 0.9456 -0.0384 0.5987 0.117 Uiso 0.632(11) 1 calc PR A 1
H49B H 0.8238 -0.0623 0.576 0.117 Uiso 0.368(11) 1 calc PR A 2
H50A H 0.8991 0.0528 0.6456 0.116 Uiso 0.695(12) 1 calc PR A 1
H50B H 0.838 0.016 0.6359 0.116 Uiso 0.405(12) 1 calc PRD A 2
N1 N 1.0999(7) 0.7772(3) 0.5305(2) 0.0380(17) Uani 1 1 d . . .
N10 N 0.7471(7) 0.2929(4) 0.5902(3) 0.0471(19) Uani 1 1 d . A .
N11 N 0.7765(8) 0.2267(4) 0.6025(3) 0.051(2) Uani 1 1 d . A .
N12 N 0.6776(8) 0.2031(4) 0.6215(3) 0.050(2) Uani 1 1 d . . .
N2 N 0.9281(6) 0.7017(3) 0.4669(2) 0.0307(15) Uani 1 1 d . . .
N3 N 0.8632(7) 0.7204(3) 0.5494(2) 0.0422(18) Uani 1 1 d . . .
N4 N 0.7368(7) 0.6529(4) 0.3747(2) 0.0462(19) Uani 1 1 d . . .
N5 N 0.6943(8) 0.6772(4) 0.3345(3) 0.053(2) Uani 1 1 d . . .
N6 N 0.7938(8) 0.7087(4) 0.3199(2) 0.052(2) Uani 1 1 d . . .
N7 N 0.4923(6) 0.5359(3) 0.6748(2) 0.0328(16) Uani 1 1 d . . .
N8 N 0.6154(6) 0.4386(3) 0.6248(2) 0.0274(14) Uani 1 1 d . . .
N9 N 0.7247(6) 0.5701(4) 0.6442(2) 0.0354(16) Uani 1 1 d . . .
O1 O 0.9166(6) 0.5175(3) 0.5380(2) 0.0510(16) Uani 1 1 d . . .
O2 O 1.1695(7) 0.6314(4) 0.6271(2) 0.0594(18) Uani 1 1 d . . .
O3 O 1.2795(6) 0.6082(3) 0.4990(2) 0.0472(15) Uani 1 1 d . . .
O4 O 0.6073(6) 0.5630(3) 0.5145(2) 0.0512(16) Uani 1 1 d . . .
O5 O 0.4294(6) 0.6999(3) 0.5945(2) 0.0533(17) Uani 1 1 d . . .
O6 O 0.2544(6) 0.4925(3) 0.5656(2) 0.0463(15) Uani 1 1 d . . .
O7 O 0.3271(7) 0.7359(4) 0.2715(3) 0.071(3) Uani 0.819(6) 1 d PD B 3
O8 O 0.1351(7) 0.6678(4) 0.2842(3) 0.070(3) Uani 0.819(6) 1 d PD B 3
O9 O 0.1084(10) 0.7913(5) 0.2606(3) 0.098(4) Uani 0.819(6) 1 d PD B 3
O10 O 0.2018(15) 0.0776(8) 0.5780(4) 0.081(6) Uani 0.446(5) 1 d PD C 5
O11 O 0.3754(10) 0.0209(6) 0.6280(4) 0.038(3) Uiso 0.446(5) 1 d PD C 5
O12 O 0.3407(13) 0.1485(6) 0.6358(7) 0.121(10) Uani 0.446(5) 1 d PD C 5
Re1 Re 1.03548(3) 0.666693(17) 0.532717(11) 0.03326(12) Uani 1 1 d . . .
Re2 Re 0.52982(3) 0.546457(16) 0.607017(10) 0.02990(12) Uani 1 1 d . . .
S1 S 0.1865(7) 0.7276(4) 0.26196(19) 0.0498(15) Uani 0.819(6) 1 d PD B 3
S2 S 0.2835(11) 0.0827(6) 0.6221(4) 0.076(4) Uiso 0.446(5) 1 d PD C 5

loop_
_atom_site_aniso_label
_atom_site_aniso_U_11
_atom_site_aniso_U_22
_atom_site_aniso_U_33
_atom_site_aniso_U_23
_atom_site_aniso_U_13
_atom_site_aniso_U_12
Br1 0.087(2) 0.0369(14) 0.127(3) 0.0176(15) -0.073(2) -0.0002(13)
Br2 0.040(4) 0.059(4) 0.048(8) 0.031(5) -0.008(5) 0.014(3)
C1 0.039(5) 0.041(5) 0.038(5) 0.002(4) 0.008(4) 0.007(4)
C2 0.042(5) 0.042(5) 0.038(6) 0.005(4) 0.012(4) 0.003(4)
C3 0.047(5) 0.039(5) 0.023(4) 0.011(4) 0.008(4) 0.006(4)
C4 0.063(6) 0.038(5) 0.045(6) -0.009(4) 0.002(5) -0.008(5)
C5 0.080(8) 0.051(6) 0.056(7) -0.013(5) -0.009(6) -0.003(6)
C6 0.098(9) 0.035(6) 0.074(8) -0.010(5) 0.007(7) -0.001(6)
C7 0.074(7) 0.033(5) 0.057(7) 0.002(5) -0.012(5) -0.003(5)
C8 0.045(5) 0.029(4) 0.050(6) 0.010(4) 0.016(4) 0.006(4)
C9 0.031(4) 0.030(4) 0.042(5) -0.008(4) -0.005(4) 0.008(4)
C10 0.040(5) 0.049(5) 0.042(5) 0.013(4) 0.016(4) 0.010(4)
C11 0.041(5) 0.030(4) 0.056(6) 0.005(4) 0.015(5) 0.012(4)
C12 0.055(6) 0.050(6) 0.075(8) 0.016(5) 0.024(6) 0.015(5)
C13 0.079(8) 0.049(6) 0.082(9) 0.005(6) 0.048(7) 0.009(6)
C14 0.088(9) 0.057(7) 0.067(8) -0.001(6) 0.037(7) 0.025(6)
C15 0.074(7) 0.047(6) 0.048(6) 0.001(5) 0.028(5) 0.011(5)
C16 0.036(5) 0.029(4) 0.041(5) -0.005(4) 0.008(4) -0.001(4)
C17 0.036(5) 0.027(4) 0.044(5) 0.002(4) 0.012(4) 0.002(4)
C18 0.044(5) 0.054(6) 0.039(5) 0.000(4) 0.005(4) -0.009(5)
C19 0.080(8) 0.067(7) 0.043(6) 0.012(5) -0.009(5) -0.020(6)
C20 0.073(7) 0.049(6) 0.040(6) 0.009(5) 0.017(5) -0.012(6)
C21 0.083(9) 0.093(10) 0.082(10) 0.031(8) 0.006(7) -0.012(8)
C22 0.163(16) 0.082(10) 0.070(10) -0.006(8) 0.052(10) -0.026(11)
C23 0.136(14) 0.088(10) 0.043(8) 0.002(7) 0.014(9) -0.052(10)
C24 0.082(10) 0.140(14) 0.054(9) 0.038(9) -0.006(7) -0.047(10)
C25 0.060(7) 0.097(9) 0.058(7) 0.030(7) 0.010(6) -0.005(7)
C26 0.042(5) 0.028(4) 0.035(5) 0.001(4) 0.000(4) -0.006(4)
C27 0.038(5) 0.044(5) 0.038(5) 0.002(4) 0.012(4) -0.002(4)
C28 0.043(5) 0.027(4) 0.033(5) 0.007(4) 0.014(4) 0.002(4)
C29 0.058(6) 0.042(5) 0.038(6) -0.001(4) 0.009(4) 0.009(5)
C30 0.085(8) 0.047(6) 0.047(6) -0.011(5) 0.028(5) -0.002(5)
C31 0.113(10) 0.056(6) 0.035(6) -0.005(5) 0.031(6) -0.013(6)
C32 0.075(7) 0.047(6) 0.044(6) 0.009(5) 0.013(5) 0.004(5)
C33 0.035(5) 0.041(5) 0.031(5) 0.002(4) 0.008(4) -0.003(4)
C34 0.042(5) 0.047(5) 0.021(4) 0.010(4) 0.005(4) 0.001(4)
C35 0.034(5) 0.032(4) 0.042(5) 0.010(4) 0.006(4) -0.001(4)
C36 0.036(5) 0.037(5) 0.037(5) 0.008(4) 0.004(4) -0.009(4)
C37 0.043(6) 0.059(6) 0.057(6) 0.013(5) -0.005(5) -0.010(5)
C38 0.050(6) 0.079(8) 0.051(7) -0.004(6) -0.013(5) -0.022(6)
C39 0.066(7) 0.047(6) 0.053(6) -0.009(5) 0.011(5) -0.022(5)
C40 0.040(5) 0.036(5) 0.042(5) -0.010(4) 0.001(4) -0.010(4)
C41 0.025(4) 0.036(4) 0.038(5) -0.004(4) 0.001(4) -0.002(4)
C42 0.038(5) 0.035(5) 0.041(5) 0.001(4) 0.011(4) -0.002(4)
C43 0.047(5) 0.038(5) 0.054(6) 0.001(4) 0.016(5) 0.002(4)
C44A 0.087 0.047(6) 0.104(10) 0.018(6) 0.032(7) 0.009(6)
C44B 0.087 0.047(6) 0.104(10) 0.018(6) 0.032(7) 0.009(6)
C51 0.044(8) 0.077(10) 0.091(13) 0.051(10) 0.008(8) 0.007(7)
F1 0.156(10) 0.159(10) 0.070(6) 0.038(7) 0.027(6) -0.013(8)
F2 0.084(6) 0.102(7) 0.081(6) -0.007(5) 0.000(5) 0.029(5)
F3 0.091(7) 0.139(8) 0.052(5) 0.005(5) -0.009(4) 0.038(6)
F4 0.158(18) 0.046(10) 0.30(3) 0.051(14) 0.13(2) 0.024(11)
F5 0.094(8) 0.064(7) 0.126(9) -0.005(7) -0.004(7) 0.045(7)
F6 0.112(14) 0.120(15) 0.124(16) 0.027(12) 0.043(12) 0.060(12)
N1 0.046(4) 0.032(4) 0.036(4) -0.004(3) 0.006(3) 0.005(3)
N2 0.031(4) 0.028(4) 0.034(4) 0.006(3) 0.009(3) 0.003(3)
N3 0.056(5) 0.029(4) 0.049(5) 0.002(3) 0.028(4) 0.004(3)
N4 0.042(4) 0.053(5) 0.041(5) 0.006(4) 0.000(4) -0.012(4)
N5 0.044(5) 0.058(5) 0.052(5) 0.012(4) -0.003(4) -0.009(4)
N6 0.057(5) 0.063(5) 0.034(4) 0.009(4) 0.003(4) -0.025(4)
N7 0.034(4) 0.036(4) 0.028(4) -0.002(3) 0.004(3) -0.002(3)
N8 0.028(3) 0.027(3) 0.027(4) 0.005(3) 0.003(3) 0.000(3)
N9 0.035(4) 0.038(4) 0.034(4) 0.002(3) 0.005(3) -0.009(3)
N10 0.044(5) 0.047(5) 0.053(5) 0.004(4) 0.016(4) 0.001(4)
N11 0.050(5) 0.043(5) 0.063(5) 0.003(4) 0.020(4) 0.003(4)
N12 0.066(5) 0.028(4) 0.059(5) 0.009(4) 0.021(4) 0.010(4)
O1 0.057(4) 0.040(4) 0.054(4) 0.004(3) 0.005(3) -0.005(3)
O2 0.070(5) 0.067(5) 0.040(4) 0.012(3) 0.005(4) 0.008(4)
O3 0.045(4) 0.058(4) 0.042(4) 0.007(3) 0.017(3) 0.011(3)
O4 0.058(4) 0.059(4) 0.039(4) 0.007(3) 0.013(3) -0.004(3)
O5 0.053(4) 0.027(3) 0.078(5) 0.002(3) 0.006(3) 0.007(3)
O6 0.037(4) 0.045(4) 0.054(4) 0.008(3) -0.001(3) -0.007(3)
O7 0.054(6) 0.079(6) 0.080(7) 0.027(5) 0.007(5) 0.007(5)
O8 0.047(5) 0.101(7) 0.057(6) 0.034(5) -0.003(4) 0.003(5)
O9 0.116(9) 0.096(8) 0.069(7) 0.004(6) -0.022(6) 0.069(7)
O10 0.102(14) 0.053(10) 0.077(12) -0.020(9) -0.019(10) 0.044(10)
O12 0.046(10) 0.037(9) 0.29(3) -0.051(14) 0.063(14) -0.007(8)
Re1 0.0392(2) 0.0308(2) 0.0306(2) 0.00158(14) 0.00799(15) 0.00356(14)
Re2 0.0343(2) 0.02874(19) 0.0258(2) 0.00220(13) 0.00247(14) -0.00112(14)
S1 0.052(3) 0.061(3) 0.032(3) 0.020(3) -0.005(2) 0.020(2)

loop_
_atom_type_symbol
_atom_type_description
_atom_type_scat_dispersion_real
_atom_type_scat_dispersion_imag
_atom_type_scat_source
C C 0.0033 0.0016 'International Tables Vol C Tables 4.2.6.8 and 6.1.1.4'
H H 0 0 'International Tables Vol C Tables 4.2.6.8 and 6.1.1.4'
N N 0.0061 0.0033 'International Tables Vol C Tables 4.2.6.8 and 6.1.1.4'
O O 0.0106 0.006 'International Tables Vol C Tables 4.2.6.8 and 6.1.1.4'
F F 0.0171 0.0103 'International Tables Vol C Tables 4.2.6.8 and 6.1.1.4'
S S 0.1246 0.1234 'International Tables Vol C Tables 4.2.6.8 and 6.1.1.4'
Re Re -1.0185 7.231 'International Tables Vol C Tables 4.2.6.8 and 6.1.1.4'
Br Br -0.2901 2.4595 'International Tables Vol C Tables 4.2.6.8 and 6.1.1.4'

loop_
_geom_angle_atom_site_label_1
_geom_angle_atom_site_label_2
_geom_angle_atom_site_label_3
_geom_angle
C1 Re1 C3 91.1(4)
C1 Re1 N1 174.1(3)
C1 Re1 N2 98.5(3)
C1 Re1 N3 94.1(3)
C2 Re1 C1 85.2(4)
C2 Re1 C3 88.0(3)
C2 Re1 N1 97.4(3)
C2 Re1 N2 173.8(3)
C2 Re1 N3 98.0(3)
C3 Re1 N1 94.3(3)
C3 Re1 N2 96.9(3)
C3 Re1 N3 172.3(3)
C4 C5 H5 122
C4 N1 C8 120.0(8)
C4 N1 Re1 123.9(6)
C5 C4 H4 118.5
C5 C6 C7 121.3(9)
C5 C6 H6 119.4
C6 C5 C4 115.9(9)
C6 C5 H5 122
C6 C7 H7 120.2
C7 C6 H6 119.4
C7 C8 C9 123.1(8)
C8 C7 C6 119.6(9)
C8 C7 H7 120.2
C8 C9 H9A 108
C8 C9 H9B 108
C8 C9 N2 117.0(7)
C8 N1 Re1 115.5(6)
C9 N2 C10 111.0(6)
C9 N2 C16 110.1(6)
C9 N2 Re1 108.8(5)
C10 N2 C16 108.1(6)
C10 N2 Re1 106.5(5)
C11 C10 H10A 109.7
C11 C10 H10B 109.7
C11 C12 C13 117.5(10)
C11 C12 H12 121.2
C11 N3 C15 117.5(8)
C11 N3 Re1 116.5(6)
C12 C11 C10 121.7(9)
C12 C13 H13 120.2
C13 C12 H12 121.2
C13 C14 C15 119.8(11)
C13 C14 H14 120.1
C14 C13 C12 119.6(10)
C14 C13 H13 120.2
C14 C15 H15 118.8
C15 C14 H14 120.1
C15 N3 Re1 125.5(7)
C16 N2 Re1 112.3(5)
C17 C16 H16A 108.8
C17 C16 H16B 108.8
C17 C16 N2 113.6(6)
C17 C18 H18 127.1
C18 C17 C16 130.9(8)
C18 N6 C19 128.3(8)
C20 C19 H19A 109.2
C20 C19 H19B 109.2
C20 C21 C22 120.2(13)
C20 C21 H21 119.9
C20 C25 C24 119.4(13)
C20 C25 H25 120.3
C21 C20 C19 118.9(11)
C21 C20 C25 119.0(11)
C21 C22 H22 119.9
C22 C21 H21 119.9
C22 C23 H23 120.3
C23 C22 C21 120.2(14)
C23 C22 H22 119.9
C23 C24 C25 121.8(14)
C23 C24 H24 119.1
C24 C23 C22 119.4(14)
C24 C23 H23 120.3
C24 C25 H25 120.3
C25 C20 C19 122.1(11)
C25 C24 H24 119.1
C26 Re2 C27 86.4(3)
C26 Re2 C28 90.8(3)
C26 Re2 N7 174.5(3)
C26 Re2 N8 98.2(3)
C26 Re2 N9 95.6(3)
C27 Re2 C28 88.5(3)
C27 Re2 N7 95.9(3)
C27 Re2 N8 173.2(3)
C27 Re2 N9 98.2(3)
C28 Re2 N7 94.2(3)
C28 Re2 N8 96.3(3)
C28 Re2 N9 170.9(3)
C29 C30 C31 118.2(9)
C29 C30 H30 120.9
C29 N7 C33 118.6(7)
C29 N7 Re2 125.5(6)
C30 C29 H29 118
C30 C31 H31 120.9
C31 C30 H30 120.9
C31 C32 H32 119.6
C32 C31 C30 118.1(9)
C32 C31 H31 120.9
C32 C33 C34 121.8(8)
C33 C32 C31 120.9(9)
C33 C32 H32 119.6
C33 C34 H34A 108.3
C33 C34 H34B 108.3
C33 C34 N8 115.8(7)
C33 N7 Re2 115.5(5)
C34 N8 C41 109.5(6)
C34 N8 Re2 108.7(5)
C35 N8 C34 110.8(6)
C35 N8 C41 110.1(6)
C35 N8 Re2 105.2(4)
C36 C35 H35A 109.3
C36 C35 H35B 109.3
C36 C35 N8 111.4(7)
C36 C37 H37 120.1
C36 N9 Re2 114.5(5)
C37 C36 C35 124.6(8)
C37 C38 H38 119.7
C38 C37 C36 119.9(10)
C38 C37 H37 120.1
C38 C39 C40 118.2(9)
C38 C39 H39 120.9
C39 C38 C37 120.6(9)
C39 C38 H38 119.7
C39 C40 H40 118.7
C40 C39 H39 120.9
C40 N9 C36 118.8(7)
C40 N9 Re2 126.0(6)
C41 N8 Re2 112.4(4)
C42 C41 H41A 108.9
C42 C41 H41B 108.9
C42 C41 N8 113.2(6)
C42 C43 H43 127.1
C43 C42 C41 131.2(8)
C43 C42 N10 106.7(7)
C43 N12 C44A 128.7(8)
C45A C44A H44A 109.5
C45A C44A H44B 109.5
C45A C44A N12 110.9(9)
C45A C46A H46A 120
C45A C50A H50A 120
C45B C46B C47B 120
C45B C46B H46B 120
C45B C50B H50B 120
C46A C45A C44A 120.1(7)
C46A C45A C50A 120
C46A C47A C48A 120
C46A C47A H47A 120
C46B C45B C50B 120
C46B C47B H47B 120
C47A C46A C45A 120
C47A C46A H46A 120
C47A C48A H48A 120
C47B C46B H46B 120
C47B C48B H48B 120
C48A C47A H47A 120
C48A C49A H49A 120
C48B C47B C46B 120
C48B C47B H47B 120
C48B C49B C50B 120
C48B C49B H49B 120
C49A C48A C47A 120
C49A C48A H48A 120
C49A C50A C45A 120
C49A C50A H50A 120
C49B C48B C47B 120
C49B C48B H48B 120
C49B C50B C45B 120
C49B C50B H50B 120
C50A C45A C44A 119.8(6)
C50A C49A C48A 120
C50A C49A H49A 120
C50B C49B H49B 120
F1 C51 F2 102.4(10)
F1 C51 F3 106.0(10)
F1 C51 S1 113.5(9)
F2 C51 S1 113.5(8)
F3 C51 F2 107.9(10)
F3 C51 S1 112.8(8)
F4 C52 F5 110.9(15)
F4 C52 S2 112.9(11)
F5 C52 S2 107.8(11)
F6 C52 F4 108.3(19)
F6 C52 F5 105.0(15)
F6 C52 S2 111.6(11)
H10A C10 H10B 108.2
H16A C16 H16B 107.7
H19A C19 H19B 107.9
H34A C34 H34B 107.4
H35A C35 H35B 108
H41A C41 H41B 107.7
H44A C44A H44B 108
H9A C9 H9B 107.3
N1 C4 C5 123.1(9)
N1 C4 H4 118.5
N1 C8 C7 119.7(9)
N1 C8 C9 117.1(7)
N1 Re1 N2 78.5(2)
N2 C10 C11 109.6(7)
N2 C10 H10A 109.7
N2 C10 H10B 109.7
N2 C16 H16A 108.8
N2 C16 H16B 108.8
N2 C9 H9A 108
N2 C9 H9B 108
N3 C11 C10 115.2(7)
N3 C11 C12 123.0(9)
N3 C15 C14 122.4(10)
N3 C15 H15 118.8
N3 Re1 N1 80.2(3)
N3 Re1 N2 76.8(3)
N4 C17 C16 122.9(7)
N4 C17 C18 106.2(8)
N4 N5 N6 108.2(7)
N5 N4 C17 109.4(7)
N5 N6 C18 110.4(7)
N5 N6 C19 121.2(8)
N6 C18 C17 105.8(8)
N6 C18 H18 127.1
N6 C19 C20 112.1(8)
N6 C19 H19A 109.2
N6 C19 H19B 109.2
N7 C29 C30 124.0(9)
N7 C29 H29 118
N7 C33 C32 120.1(8)
N7 C33 C34 118.0(7)
N7 Re2 N8 79.1(2)
N7 Re2 N9 79.2(2)
N8 C34 H34A 108.3
N8 C34 H34B 108.3
N8 C35 H35A 109.3
N8 C35 H35B 109.3
N8 C41 H41A 108.9
N8 C41 H41B 108.9
N9 C36 C35 115.4(7)
N9 C36 C37 119.9(8)
N9 C40 C39 122.5(9)
N9 C40 H40 118.8
N9 Re2 N8 76.5(2)
N10 C42 C41 122.1(7)
N10 N11 N12 106.4(7)
N11 N10 C42 109.6(7)
N11 N12 C43 111.5(7)
N11 N12 C44A 119.7(8)
N12 C43 C42 105.8(8)
N12 C43 H43 127.1
N12 C44A H44A 109.5
N12 C44A H44B 109.5
O1 C1 Re1 175.5(8)
O2 C2 Re1 177.8(8)
O3 C3 Re1 177.6(8)
O4 C26 Re2 176.7(7)
O5 C27 Re2 178.7(8)
O6 C28 Re2 178.7(7)
O7 S1 C51 101.9(6)
O7 S1 O8 114.7(6)
O8 S1 C51 102.1(6)
O9 S1 C51 103.8(5)
O9 S1 O7 117.2(7)
O9 S1 O8 114.3(7)
O10 S2 C52 102.2(9)
O10 S2 O11 108.6(9)
O11 S2 C52 106.3(8)
O12 S2 C52 104.3(9)
O12 S2 O10 118.8(11)
O12 S2 O11 115.0(10)

loop_
_geom_bond_atom_site_label_1
_geom_bond_atom_site_label_2
_geom_bond_distance
C1 O1 1.141(10)
C2 O2 1.165(10)
C3 O3 1.132(9)
C4 C5 1.386(13)
C4 H4 0.94
C4 N1 1.342(11)
C5 C6 1.371(14)
C5 H5 0.94
C6 H6 0.94
C7 C6 1.379(14)
C7 C8 1.373(11)
C7 H7 0.94
C9 C8 1.465(12)
C9 H9A 0.98
C9 H9B 0.98
C9 N2 1.475(10)
C10 C11 1.523(12)
C10 H10A 0.98
C10 H10B 0.98
C10 N2 1.511(10)
C11 C12 1.372(12)
C12 H12 0.94
C13 C12 1.417(15)
C13 H13 0.94
C14 C13 1.345(16)
C14 C15 1.367(13)
C14 H14 0.94
C15 H15 0.94
C16 H16A 0.98
C16 H16B 0.98
C16 N2 1.512(10)
C17 C16 1.477(11)
C18 C17 1.384(12)
C18 H18 0.94
C18 N6 1.360(11)
C19 C20 1.508(13)
C19 H19A 0.98
C19 H19B 0.98
C20 C21 1.352(17)
C21 C22 1.422(17)
C21 H21 0.94
C22 C23 1.37(2)
C22 H22 0.94
C23 H23 0.94
C24 C23 1.310(19)
C24 H24 0.94
C25 C20 1.379(15)
C25 C24 1.425(18)
C25 H25 0.94
C26 O4 1.157(10)
C27 O5 1.135(10)
C28 O6 1.153(9)
C29 C30 1.343(12)
C29 H29 0.94
C29 N7 1.337(10)
C30 C31 1.389(14)
C30 H30 0.94
C31 H31 0.94
C32 C31 1.381(13)
C32 C33 1.363(12)
C32 H32 0.94
C34 C33 1.479(11)
C34 H34A 0.98
C34 H34B 0.98
C34 N8 1.507(9)
C35 H35A 0.98
C35 H35B 0.98
C36 C35 1.473(11)
C36 N9 1.365(10)
C37 C36 1.384(11)
C37 C38 1.366(14)
C37 H37 0.94
C38 C39 1.346(14)
C38 H38 0.94
C39 H39 0.94
C40 C39 1.391(12)
C40 H40 0.94
C40 N9 1.336(10)
C41 C42 1.500(11)
C41 H41A 0.98
C41 H41B 0.98
C42 C43 1.352(11)
C42 N10 1.380(10)
C43 H43 0.94
C44A C45A 1.443(14)
C44A H44A 0.98
C44A H44B 0.98
C44A N12 1.513(12)
C45A C46A 1.39
C45A C50A 1.39
C45B C46B 1.39
C45B C50B 1.39
C46A C47A 1.39
C46A H46A 0.94
C46B C47B 1.39
C46B H46B 0.94
C47A C48A 1.39
C47A H47A 0.94
C47B C48B 1.39
C47B H47B 0.94
C48A C49A 1.39
C48A H48A 0.94
C48B C49B 1.39
C48B H48B 0.94
C49A C50A 1.39
C49A H49A 0.94
C49B C50B 1.39
C49B H49B 0.94
C50A H50A 0.94
C50B H50B 0.94
C51 F1 1.301(11)
C51 F2 1.323(11)
C51 F3 1.308(10)
C52 F4 1.315(14)
C52 F5 1.363(13)
C52 F6 1.283(14)
N1 C8 1.347(10)
N11 N10 1.318(10)
N12 C43 1.348(11)
N12 N11 1.327(10)
N3 C11 1.350(11)
N3 C15 1.359(11)
N4 C17 1.376(10)
N4 N5 1.318(10)
N6 C19 1.455(11)
N6 N5 1.320(10)
N7 C33 1.352(10)
N8 C35 1.477(10)
N8 C41 1.512(9)
Re1 C1 1.928(10)
Re1 C2 1.894(9)
Re1 C3 1.934(9)
Re1 N1 2.179(7)
Re1 N2 2.230(6)
Re1 N3 2.169(7)
Re2 C26 1.917(9)
Re2 C27 1.925(9)
Re2 C28 1.926(9)
Re2 N7 2.175(6)
Re2 N8 2.237(6)
Re2 N9 2.182(6)
S1 C51 1.783(13)
S1 O7 1.435(9)
S1 O8 1.454(9)
S1 O9 1.434(9)
S2 C52 1.751(15)
S2 O10 1.469(12)
S2 O11 1.487(11)
S2 O12 1.402(12)
